data_7206055
loop_
_publ_author_name
'Zhu, Lingyan'
'Agarwal, Arun'
'Lai, Jinfeng'
'Al-Kaysi, Rabih O.'
'Tham, Fook S.'
'Ghaddar, Tarek'
'Mueller, Leonard'
'Bardeen, Christopher J.'

_publ_section_title
;
 Solid-state photochemical and photomechanical properties of molecular
 crystal nanorods composed of anthracene ester derivatives
;
_journal_issue 17
_journal_name_full 'Journal of Materials Chemistry'
_journal_page_first 6258
_journal_paper_doi 10.1039/c1jm10228a
_journal_volume 21
_journal_year 2011
_chemical_formula_sum 'C38 H36 O4'
_chemical_formula_weight 556.67
_chemical_name_systematic
;
?
;
_space_group_IT_number 2
_symmetry_cell_setting triclinic
_symmetry_space_group_name_Hall '-P 1'
_symmetry_space_group_name_H-M 'P -1'
_atom_sites_solution_hydrogens geom
_atom_sites_solution_primary direct
_atom_sites_solution_secondary difmap
_audit_creation_method SHELXL-97
_cell_angle_alpha 67.1901(3)
_cell_angle_beta 85.3952(4)
_cell_angle_gamma 62.2311(3)
_cell_formula_units_Z 1
_cell_length_a 9.1605(2)
_cell_length_b 9.6923(2)
_cell_length_c 10.2180(3)
_cell_measurement_reflns_used 8529
_cell_measurement_temperature 100(2)
_cell_measurement_theta_max 31.77
_cell_measurement_theta_min 2.53
_cell_volume 734.34(3)
_computing_cell_refinement 'Bruker SMART'
_computing_data_collection 'Bruker SMART'
_computing_data_reduction 'Bruker SAINT'
_computing_molecular_graphics 'Bruker SHELXTL'
_computing_publication_material 'Bruker SHELXTL'
_computing_structure_refinement 'SHELXL-97 (Sheldrick, 2008)'
_computing_structure_solution 'SHELXS-97 (Sheldrick, 2008)'
_diffrn_ambient_temperature 100(2)
_diffrn_measured_fraction_theta_full 0.997
_diffrn_measured_fraction_theta_max 0.997
_diffrn_measurement_device_type 'CCD area detector'
_diffrn_measurement_method 'phi and omega scans'
_diffrn_radiation_monochromator graphite
_diffrn_radiation_source 'Normal-focus sealed tube'
_diffrn_radiation_type MoK\a
_diffrn_radiation_wavelength 0.71073
_diffrn_reflns_av_R_equivalents 0.0224
_diffrn_reflns_av_sigmaI/netI 0.0190
_diffrn_reflns_limit_h_max 13
_diffrn_reflns_limit_h_min -13
_diffrn_reflns_limit_k_max 13
_diffrn_reflns_limit_k_min -13
_diffrn_reflns_limit_l_max 14
_diffrn_reflns_limit_l_min -14
_diffrn_reflns_number 17538
_diffrn_reflns_theta_full 30.50
_diffrn_reflns_theta_max 30.50
_diffrn_reflns_theta_min 2.18
_exptl_absorpt_coefficient_mu 0.080
_exptl_absorpt_correction_T_max 0.9926
_exptl_absorpt_correction_T_min 0.9710
_exptl_absorpt_correction_type multi-scan
_exptl_absorpt_process_details 'Bruker SADABS'
_exptl_crystal_colour colourless
_exptl_crystal_density_diffrn 1.259
_exptl_crystal_density_meas ?
_exptl_crystal_density_method 'not measured'
_exptl_crystal_description 'prism frag'
_exptl_crystal_F_000 296
_exptl_crystal_size_max 0.37
_exptl_crystal_size_mid 0.25
_exptl_crystal_size_min 0.09
_refine_diff_density_max 0.460
_refine_diff_density_min -0.203
_refine_diff_density_rms 0.049
_refine_ls_extinction_method none
_refine_ls_goodness_of_fit_ref 1.056
_refine_ls_hydrogen_treatment constr
_refine_ls_matrix_type full
_refine_ls_number_parameters 193
_refine_ls_number_reflns 4448
_refine_ls_number_restraints 0
_refine_ls_restrained_S_all 1.056
_refine_ls_R_factor_all 0.0467
_refine_ls_R_factor_gt 0.0415
_refine_ls_shift/su_max 0.000
_refine_ls_shift/su_mean 0.000
_refine_ls_structure_factor_coef Fsqd
_refine_ls_weighting_details 'calc w=1/[\s^2^(Fo^2^)+(0.0604P)^2^+0.2229P] where P=(Fo^2^+2Fc^2^)/3'
_refine_ls_weighting_scheme calc
_refine_ls_wR_factor_gt 0.1110
_refine_ls_wR_factor_ref 0.1155
_reflns_number_gt 3937
_reflns_number_total 4448
_reflns_threshold_expression >2sigma(I)
_cod_data_source_file c1jm10228a.txt
_cod_data_source_block cb9r_0m
_cod_depositor_comments
;
The following automatic conversions were performed:
'_symmetry_cell_setting' value 'Triclinic' changed to 'triclinic'
according to '/home/saulius/struct/CIF-dictionaries/cif_core.dic'
dictionary named 'cif_core.dic' version 2.4.1 from 2010-06-29.

Automatic conversion script
Id: cif_fix_enum 1555 2011-01-17 13:19:09Z saulius 

The following automatic conversions were performed:

'_exptl_crystal_density_meas' value 'not measured' was changed to '?'
- the value is perceived as not measured.

Automatic conversion script
Id: cif_fix_values 3008 2015-01-20 13:52:24Z robertas 
;
_cod_original_sg_symbol_H-M P-1
_cod_database_code 7206055

loop_
_symmetry_equiv_pos_as_xyz
'x, y, z'
'-x, -y, -z'

loop_
_atom_site_label
_atom_site_type_symbol
_atom_site_fract_x
_atom_site_fract_y
_atom_site_fract_z
_atom_site_U_iso_or_equiv
_atom_site_adp_type
_atom_site_occupancy
_atom_site_symmetry_multiplicity
_atom_site_calc_flag
_atom_site_refinement_flags
_atom_site_disorder_assembly
_atom_site_disorder_group
C1 C -0.03414(12) 0.75299(12) 0.37254(10) 0.01787(18) Uani 1 1 d . . .
H1 H 0.0677 0.6649 0.3651 0.021 Uiso 1 1 calc R . .
C2 C -0.18106(13) 0.74409(14) 0.36850(12) 0.0230(2) Uani 1 1 d . . .
H2 H -0.1785 0.6489 0.3599 0.028 Uiso 1 1 calc R . .
C3 C -0.33068(13) 0.87304(14) 0.37687(12) 0.0231(2) Uani 1 1 d . . .
H3 H -0.4311 0.8684 0.3705 0.028 Uiso 1 1 calc R . .
C4 C -0.33349(11) 1.00933(13) 0.39463(10) 0.01828(18) Uani 1 1 d . . .
H4 H -0.4360 1.0978 0.4008 0.022 Uiso 1 1 calc R . .
C4A C -0.18641(11) 1.01650(11) 0.40345(9) 0.01368(16) Uani 1 1 d . . .
C5 C -0.11815(12) 1.38750(12) 0.26951(10) 0.01802(18) Uani 1 1 d . . .
H5 H -0.2222 1.4697 0.2807 0.022 Uiso 1 1 calc R . .
C6 C -0.01121(13) 1.43956(13) 0.18638(11) 0.0225(2) Uani 1 1 d . . .
H6 H -0.0413 1.5568 0.1418 0.027 Uiso 1 1 calc R . .
C7 C 0.13995(13) 1.31897(13) 0.16889(11) 0.0221(2) Uani 1 1 d . . .
H7 H 0.2139 1.3539 0.1128 0.026 Uiso 1 1 calc R . .
C8 C 0.18362(12) 1.14716(12) 0.23311(10) 0.01743(18) Uani 1 1 d . . .
H8 H 0.2865 1.0655 0.2196 0.021 Uiso 1 1 calc R . .
C8A C 0.07702(11) 1.09443(11) 0.31717(9) 0.01346(16) Uani 1 1 d . . .
C9 C 0.11959(10) 0.90777(11) 0.39903(9) 0.01240(16) Uani 1 1 d . . .
C9A C -0.03624(10) 0.89072(11) 0.38749(9) 0.01331(16) Uani 1 1 d . . .
C10 C -0.18238(10) 1.15478(11) 0.43457(9) 0.01307(16) Uani 1 1 d . . .
H10 H -0.2978 1.2518 0.4118 0.016 Uiso 1 1 calc R . .
C10A C -0.07395(11) 1.21584(11) 0.33642(9) 0.01392(16) Uani 1 1 d . . .
C11 C 0.26207(11) 0.80164(11) 0.33262(9) 0.01402(16) Uani 1 1 d . . .
O1 O 0.40446(8) 0.71135(9) 0.38794(8) 0.01980(15) Uani 1 1 d . . .
O2 O 0.20667(8) 0.83011(9) 0.20290(7) 0.01641(14) Uani 1 1 d . . .
C12 C 0.31764(12) 0.74171(13) 0.11568(10) 0.01981(19) Uani 1 1 d . . .
C13 C 0.44746(14) 0.80182(16) 0.07074(13) 0.0292(2) Uani 1 1 d . . .
H13A H 0.3918 0.9259 0.0211 0.044 Uiso 1 1 calc R . .
H13B H 0.5150 0.7508 0.0064 0.044 Uiso 1 1 calc R . .
H13C H 0.5192 0.7675 0.1557 0.044 Uiso 1 1 calc R . .
C14 C 0.39340(14) 0.55036(14) 0.19808(12) 0.0257(2) Uani 1 1 d . . .
H14A H 0.4650 0.5154 0.2834 0.039 Uiso 1 1 calc R . .
H14B H 0.4596 0.4929 0.1370 0.039 Uiso 1 1 calc R . .
H14C H 0.3045 0.5195 0.2269 0.039 Uiso 1 1 calc R . .
C15 C 0.19821(14) 0.80096(17) -0.01263(12) 0.0308(3) Uani 1 1 d . . .
H15A H 0.1106 0.7690 0.0198 0.046 Uiso 1 1 calc R . .
H15B H 0.2588 0.7474 -0.0778 0.046 Uiso 1 1 calc R . .
H15C H 0.1482 0.9247 -0.0627 0.046 Uiso 1 1 calc R . .

loop_
_atom_site_aniso_label
_atom_site_aniso_U_11
_atom_site_aniso_U_22
_atom_site_aniso_U_33
_atom_site_aniso_U_23
_atom_site_aniso_U_13
_atom_site_aniso_U_12
C1 0.0190(4) 0.0202(4) 0.0196(4) -0.0110(4) 0.0047(3) -0.0110(3)
C2 0.0263(5) 0.0292(5) 0.0280(5) -0.0183(4) 0.0080(4) -0.0194(4)
C3 0.0203(4) 0.0349(5) 0.0273(5) -0.0185(4) 0.0066(4) -0.0188(4)
C4 0.0140(4) 0.0257(5) 0.0197(4) -0.0123(4) 0.0034(3) -0.0105(4)
C4A 0.0139(4) 0.0171(4) 0.0120(4) -0.0068(3) 0.0014(3) -0.0080(3)
C5 0.0212(4) 0.0151(4) 0.0158(4) -0.0056(3) 0.0018(3) -0.0075(3)
C6 0.0307(5) 0.0170(4) 0.0194(4) -0.0048(4) 0.0049(4) -0.0131(4)
C7 0.0273(5) 0.0226(5) 0.0198(4) -0.0072(4) 0.0084(4) -0.0163(4)
C8 0.0181(4) 0.0200(4) 0.0164(4) -0.0078(3) 0.0047(3) -0.0107(3)
C8A 0.0148(4) 0.0145(4) 0.0120(4) -0.0052(3) 0.0011(3) -0.0075(3)
C9 0.0120(3) 0.0139(4) 0.0123(4) -0.0061(3) 0.0018(3) -0.0062(3)
C9A 0.0136(4) 0.0164(4) 0.0118(4) -0.0061(3) 0.0015(3) -0.0082(3)
C10 0.0122(3) 0.0144(4) 0.0122(4) -0.0056(3) 0.0006(3) -0.0056(3)
C10A 0.0154(4) 0.0154(4) 0.0112(4) -0.0050(3) 0.0007(3) -0.0075(3)
C11 0.0146(4) 0.0154(4) 0.0144(4) -0.0071(3) 0.0031(3) -0.0082(3)
O1 0.0131(3) 0.0241(3) 0.0215(3) -0.0118(3) 0.0011(2) -0.0059(3)
O2 0.0142(3) 0.0200(3) 0.0143(3) -0.0097(3) 0.0025(2) -0.0053(2)
C12 0.0172(4) 0.0247(5) 0.0177(4) -0.0135(4) 0.0051(3) -0.0064(4)
C13 0.0258(5) 0.0366(6) 0.0286(5) -0.0167(5) 0.0145(4) -0.0161(5)
C14 0.0246(5) 0.0232(5) 0.0298(5) -0.0167(4) 0.0034(4) -0.0068(4)
C15 0.0255(5) 0.0412(6) 0.0211(5) -0.0199(5) 0.0003(4) -0.0057(5)

loop_
_atom_type_symbol
_atom_type_description
_atom_type_scat_dispersion_real
_atom_type_scat_dispersion_imag
_atom_type_scat_source
C C 0.0033 0.0016 'International Tables Vol C Tables 4.2.6.8 and 6.1.1.4'
H H 0.0000 0.0000 'International Tables Vol C Tables 4.2.6.8 and 6.1.1.4'
O O 0.0106 0.0060 'International Tables Vol C Tables 4.2.6.8 and 6.1.1.4'

loop_
_geom_angle_atom_site_label_1
_geom_angle_atom_site_label_2
_geom_angle_atom_site_label_3
_geom_angle
_geom_angle_site_symmetry_1
_geom_angle_site_symmetry_3
_geom_angle_publ_flag
C9A C1 C2 120.16(9) . . ?
C9A C1 H1 119.9 . . ?
C2 C1 H1 119.9 . . ?
C3 C2 C1 120.45(9) . . ?
C3 C2 H2 119.8 . . ?
C1 C2 H2 119.8 . . ?
C2 C3 C4 119.75(9) . . ?
C2 C3 H3 120.1 . . ?
C4 C3 H3 120.1 . . ?
C3 C4 C4A 120.15(9) . . ?
C3 C4 H4 119.9 . . ?
C4A C4 H4 119.9 . . ?
C4 C4A C9A 120.12(8) . . ?
C4 C4A C10 121.69(8) . . ?
C9A C4A C10 118.17(7) . . ?
C6 C5 C10A 120.48(9) . . ?
C6 C5 H5 119.8 . . ?
C10A C5 H5 119.8 . . ?
C7 C6 C5 119.55(9) . . ?
C7 C6 H6 120.2 . . ?
C5 C6 H6 120.2 . . ?
C6 C7 C8 120.31(9) . . ?
C6 C7 H7 119.8 . . ?
C8 C7 H7 119.8 . . ?
C7 C8 C8A 120.27(9) . . ?
C7 C8 H8 119.9 . . ?
C8A C8 H8 119.9 . . ?
C8 C8A C10A 119.31(8) . . ?
C8 C8A C9 123.73(8) . . ?
C10A C8A C9 116.85(7) . . ?
C9A C9 C8A 108.57(7) . . ?
C9A C9 C11 111.77(7) . . ?
C8A C9 C11 107.88(7) . . ?
C9A C9 C10 109.91(7) . 2_576 ?
C8A C9 C10 110.07(7) . 2_576 ?
C11 C9 C10 108.61(7) . 2_576 ?
C1 C9A C4A 119.22(8) . . ?
C1 C9A C9 123.81(8) . . ?
C4A C9A C9 116.81(7) . . ?
C10A C10 C4A 108.34(7) . . ?
C10A C10 C9 111.64(7) . 2_576 ?
C4A C10 C9 112.28(7) . 2_576 ?
C10A C10 H10 108.1 . . ?
C4A C10 H10 108.1 . . ?
C9 C10 H10 108.1 2_576 . ?
C5 C10A C8A 120.05(8) . . ?
C5 C10A C10 121.69(8) . . ?
C8A C10A C10 118.23(7) . . ?
O1 C11 O2 125.20(8) . . ?
O1 C11 C9 124.57(8) . . ?
O2 C11 C9 110.17(7) . . ?
C11 O2 C12 121.53(7) . . ?
O2 C12 C15 102.35(7) . . ?
O2 C12 C14 109.94(8) . . ?
C15 C12 C14 110.63(9) . . ?
O2 C12 C13 109.39(8) . . ?
C15 C12 C13 110.96(9) . . ?
C14 C12 C13 113.04(9) . . ?
C12 C13 H13A 109.5 . . ?
C12 C13 H13B 109.5 . . ?
H13A C13 H13B 109.5 . . ?
C12 C13 H13C 109.5 . . ?
H13A C13 H13C 109.5 . . ?
H13B C13 H13C 109.5 . . ?
C12 C14 H14A 109.5 . . ?
C12 C14 H14B 109.5 . . ?
H14A C14 H14B 109.5 . . ?
C12 C14 H14C 109.5 . . ?
H14A C14 H14C 109.5 . . ?
H14B C14 H14C 109.5 . . ?
C12 C15 H15A 109.5 . . ?
C12 C15 H15B 109.5 . . ?
H15A C15 H15B 109.5 . . ?
C12 C15 H15C 109.5 . . ?
H15A C15 H15C 109.5 . . ?
H15B C15 H15C 109.5 . . ?

loop_
_geom_bond_atom_site_label_1
_geom_bond_atom_site_label_2
_geom_bond_distance
_geom_bond_site_symmetry_2
_geom_bond_publ_flag
C1 C9A 1.3927(12) . ?
C1 C2 1.3930(13) . ?
C1 H1 0.9500 . ?
C2 C3 1.3841(15) . ?
C2 H2 0.9500 . ?
C3 C4 1.3900(14) . ?
C3 H3 0.9500 . ?
C4 C4A 1.3928(12) . ?
C4 H4 0.9500 . ?
C4A C9A 1.4002(12) . ?
C4A C10 1.5090(12) . ?
C5 C6 1.3894(14) . ?
C5 C10A 1.3908(12) . ?
C5 H5 0.9500 . ?
C6 C7 1.3892(15) . ?
C6 H6 0.9500 . ?
C7 C8 1.3921(13) . ?
C7 H7 0.9500 . ?
C8 C8A 1.3937(12) . ?
C8 H8 0.9500 . ?
C8A C10A 1.3983(12) . ?
C8A C9 1.5318(12) . ?
C9 C9A 1.5300(12) . ?
C9 C11 1.5395(12) . ?
C9 C10 1.6192(12) 2_576 ?
C10 C10A 1.5068(12) . ?
C10 C9 1.6192(12) 2_576 ?
C10 H10 1.0000 . ?
C11 O1 1.2074(11) . ?
C11 O2 1.3358(11) . ?
O2 C12 1.4821(11) . ?
C12 C15 1.5188(14) . ?
C12 C14 1.5212(15) . ?
C12 C13 1.5215(15) . ?
C13 H13A 0.9800 . ?
C13 H13B 0.9800 . ?
C13 H13C 0.9800 . ?
C14 H14A 0.9800 . ?
C14 H14B 0.9800 . ?
C14 H14C 0.9800 . ?
C15 H15A 0.9800 . ?
C15 H15B 0.9800 . ?
C15 H15C 0.9800 . ?

loop_
_geom_torsion_atom_site_label_1
_geom_torsion_atom_site_label_2
_geom_torsion_atom_site_label_3
_geom_torsion_atom_site_label_4
_geom_torsion
_geom_torsion_site_symmetry_1
_geom_torsion_site_symmetry_2
_geom_torsion_site_symmetry_3
_geom_torsion_site_symmetry_4
_geom_torsion_publ_flag
C9A C1 C2 C3 1.08(16) . . . . ?
C1 C2 C3 C4 -2.34(16) . . . . ?
C2 C3 C4 C4A 0.24(15) . . . . ?
C3 C4 C4A C9A 3.11(14) . . . . ?
C3 C4 C4A C10 -174.99(9) . . . . ?
C10A C5 C6 C7 0.77(15) . . . . ?
C5 C6 C7 C8 0.55(15) . . . . ?
C6 C7 C8 C8A -0.88(15) . . . . ?
C7 C8 C8A C10A -0.10(14) . . . . ?
C7 C8 C8A C9 -176.15(8) . . . . ?
C8 C8A C9 C9A -140.34(8) . . . . ?
C10A C8A C9 C9A 43.52(10) . . . . ?
C8 C8A C9 C11 -19.05(11) . . . . ?
C10A C8A C9 C11 164.82(7) . . . . ?
C8 C8A C9 C10 99.30(9) . . . 2_576 ?
C10A C8A C9 C10 -76.83(9) . . . 2_576 ?
C2 C1 C9A C4A 2.24(14) . . . . ?
C2 C1 C9A C9 177.43(9) . . . . ?
C4 C4A C9A C1 -4.33(13) . . . . ?
C10 C4A C9A C1 173.84(8) . . . . ?
C4 C4A C9A C9 -179.85(8) . . . . ?
C10 C4A C9A C9 -1.68(11) . . . . ?
C8A C9 C9A C1 142.26(9) . . . . ?
C11 C9 C9A C1 23.38(12) . . . . ?
C10 C9 C9A C1 -97.29(10) 2_576 . . . ?
C8A C9 C9A C4A -42.45(10) . . . . ?
C11 C9 C9A C4A -161.33(7) . . . . ?
C10 C9 C9A C4A 78.00(9) 2_576 . . . ?
C4 C4A C10 C10A -136.93(9) . . . . ?
C9A C4A C10 C10A 44.93(10) . . . . ?
C4 C4A C10 C9 99.32(10) . . . 2_576 ?
C9A C4A C10 C9 -78.82(10) . . . 2_576 ?
C6 C5 C10A C8A -1.76(14) . . . . ?
C6 C5 C10A C10 176.12(8) . . . . ?
C8 C8A C10A C5 1.41(13) . . . . ?
C9 C8A C10A C5 177.73(8) . . . . ?
C8 C8A C10A C10 -176.54(8) . . . . ?
C9 C8A C10A C10 -0.22(11) . . . . ?
C4A C10 C10A C5 138.21(8) . . . . ?
C9 C10 C10A C5 -97.65(9) 2_576 . . . ?
C4A C10 C10A C8A -43.88(10) . . . . ?
C9 C10 C10A C8A 80.26(9) 2_576 . . . ?
C9A C9 C11 O1 -134.32(9) . . . . ?
C8A C9 C11 O1 106.39(10) . . . . ?
C10 C9 C11 O1 -12.89(12) 2_576 . . . ?
C9A C9 C11 O2 48.48(9) . . . . ?
C8A C9 C11 O2 -70.80(8) . . . . ?
C10 C9 C11 O2 169.91(7) 2_576 . . . ?
O1 C11 O2 C12 3.91(14) . . . . ?
C9 C11 O2 C12 -178.92(7) . . . . ?
C11 O2 C12 C15 174.89(9) . . . . ?
C11 O2 C12 C14 57.29(11) . . . . ?
C11 O2 C12 C13 -67.39(11) . . . . ?
